data_1101159
loop_
_publ_author_name
'Franken, Andreas'
'McGrath, Thomas D.'
'Stone, F. Gordon A.'

_publ_section_title
;
 Ten-Vertex Iron--Monocarborane Complexes: Synthesis and Reactivity of
 the Anion [4,9-{Fe(CO)~4~}-9,9,9-(CO)~3~-arachno-9,6-FeCB~8~H~11~]^-^
;
_journal_coden_ASTM INOCAJ
_journal_issue 6
_journal_name_full 'Inorganic Chemistry'
_journal_page_first 2669
_journal_page_last 2677
_journal_paper_doi 10.1021/ic051946i
_journal_volume 45
_journal_year 2006
_chemical_formula_sum 'C8 H12 B8 Fe2 O7'
_chemical_formula_weight 418.36
_space_group_IT_number 61
_symmetry_cell_setting orthorhombic
_symmetry_space_group_name_Hall '-P 2ac 2ab'
_symmetry_space_group_name_H-M 'P b c a'
_cell_angle_alpha 90.00
_cell_angle_beta 90.00
_cell_angle_gamma 90.00
_cell_formula_units_Z 8
_cell_length_a 11.8803(4)
_cell_length_b 15.9624(7)
_cell_length_c 17.6111(7)
_cell_measurement_temperature 110(2)
_cell_volume 3339.7(2)
_diffrn_ambient_temperature 110(2)
_exptl_crystal_density_diffrn 1.664
_cod_duplicate_entry 4300715
_cod_depositor_comments
;
The following automatic conversions were performed:
'_symmetry_cell_setting' value 'Orthorhombic' changed to 'orthorhombic'
according to '/home/saulius/struct/CIF-dictionaries/cif_core.dic'
dictionary named 'cif_core.dic' version 2.4.1 from 2010-06-29.

Automatic conversion script
Id: cif_fix_enum 1527 2010-12-29 10:47:43Z saulius 
;
_cod_database_code 1101159

loop_
_symmetry_equiv_pos_as_xyz
'x, y, z'
'-x+1/2, -y, z+1/2'
'-x, y+1/2, -z+1/2'
'x+1/2, -y+1/2, -z'
'-x, -y, -z'
'x-1/2, y, -z-1/2'
'x, -y-1/2, z-1/2'
'-x-1/2, y-1/2, z'

loop_
_atom_site_label
_atom_site_type_symbol
_atom_site_fract_x
_atom_site_fract_y
_atom_site_fract_z
_atom_site_U_iso_or_equiv
_atom_site_adp_type
_atom_site_occupancy
_atom_site_symmetry_multiplicity
_atom_site_calc_flag
_atom_site_refinement_flags
_atom_site_disorder_assembly
_atom_site_disorder_group
Fe1 Fe 0.742969(10) 0.192126(8) 0.391993(8) 0.01055(4) Uani 1 1 d . . .
C11 C 0.84212(8) 0.25405(7) 0.33871(6) 0.01625(19) Uani 1 1 d . . .
O11 O 0.90188(7) 0.29643(5) 0.30592(5) 0.02721(18) Uani 1 1 d . . .
C12 C 0.69281(8) 0.28274(6) 0.43952(6) 0.01507(18) Uani 1 1 d . . .
O12 O 0.66313(6) 0.34337(5) 0.46771(5) 0.02179(16) Uani 1 1 d . . .
C13 C 0.62712(8) 0.18944(6) 0.32691(6) 0.01599(18) Uani 1 1 d . . .
O13 O 0.55205(7) 0.18851(5) 0.28654(5) 0.02490(17) Uani 1 1 d . . .
Fe2 Fe 0.830538(11) 0.050266(9) 0.334695(8) 0.01122(4) Uani 1 1 d . . .
C21 C 0.82522(8) 0.09829(6) 0.24108(6) 0.01581(18) Uani 1 1 d . . .
O21 O 0.81922(7) 0.12561(5) 0.18209(5) 0.02378(17) Uani 1 1 d . . .
C22 C 0.68572(8) 0.01470(6) 0.31956(6) 0.01613(18) Uani 1 1 d . . .
O22 O 0.59862(6) -0.00905(5) 0.30465(5) 0.02410(17) Uani 1 1 d . . .
C23 C 0.97431(8) 0.08915(7) 0.35176(6) 0.01570(18) Uani 1 1 d . . .
O23 O 1.06459(6) 0.10865(5) 0.36001(5) 0.02350(17) Uani 1 1 d . . .
C24 C 0.88490(9) -0.05306(6) 0.31032(6) 0.01650(19) Uani 1 1 d . . .
O24 O 0.91631(7) -0.11757(5) 0.29424(5) 0.02436(17) Uani 1 1 d . . .
B1 B 0.71660(12) 0.04419(8) 0.53279(7) 0.0231(3) Uani 1 1 d . . .
H1 H 0.7002(12) -0.0255(9) 0.5364(8) 0.028 Uiso 1 1 d . . .
B2 B 0.75383(14) 0.10162(9) 0.61265(8) 0.0286(3) Uani 1 1 d . . .
H2 H 0.7594(13) 0.0760(11) 0.6671(9) 0.034 Uiso 1 1 d . . .
B3 B 0.85651(12) 0.08716(8) 0.54351(7) 0.0218(2) Uani 1 1 d . . .
H3 H 0.9298(12) 0.0483(8) 0.5532(8) 0.026 Uiso 1 1 d . . .
B4 B 0.78595(9) 0.09172(7) 0.45563(6) 0.0145(2) Uani 1 1 d . . .
H4 H 0.8246(10) 0.0289(8) 0.4229(8) 0.017 Uiso 1 1 d . . .
B5 B 0.61930(13) 0.12101(8) 0.57099(8) 0.0268(3) Uani 1 1 d . . .
H5 H 0.5417(12) 0.1009(9) 0.6001(8) 0.032 Uiso 1 1 d . . .
H1M H 0.5966(12) 0.1590(10) 0.5083(8) 0.032 Uiso 1 1 d . . .
C6 C 0.70034(12) 0.19741(8) 0.61342(7) 0.0269(3) Uani 1 1 d . . .
H61 H 0.6850(13) 0.2130(10) 0.6645(9) 0.032 Uiso 1 1 d . . .
H62 H 0.6837(13) 0.2424(9) 0.5794(9) 0.032 Uiso 1 1 d . . .
B7 B 0.84105(12) 0.18860(9) 0.58856(7) 0.0242(3) Uani 1 1 d . . .
H7 H 0.9057(12) 0.2123(9) 0.6286(9) 0.029 Uiso 1 1 d . . .
H2M H 0.8367(12) 0.2347(9) 0.5272(8) 0.029 Uiso 1 1 d . . .
B8 B 0.87084(10) 0.17740(8) 0.48441(7) 0.0169(2) Uani 1 1 d . . .
H8 H 0.9578(11) 0.1920(8) 0.4686(7) 0.020 Uiso 1 1 d . . .
B10 B 0.63925(10) 0.10619(8) 0.46592(7) 0.0186(2) Uani 1 1 d . . .
H10 H 0.5682(11) 0.0736(8) 0.4372(8) 0.022 Uiso 1 1 d . . .

loop_
_atom_site_aniso_label
_atom_site_aniso_U_11
_atom_site_aniso_U_22
_atom_site_aniso_U_33
_atom_site_aniso_U_23
_atom_site_aniso_U_13
_atom_site_aniso_U_12
Fe1 0.01168(6) 0.00880(7) 0.01118(7) 0.00009(5) -0.00012(4) 0.00011(5)
C11 0.0195(4) 0.0126(4) 0.0167(5) -0.0022(4) 0.0004(3) 0.0008(4)
O11 0.0332(4) 0.0190(4) 0.0294(5) -0.0002(3) 0.0115(4) -0.0074(3)
C12 0.0154(4) 0.0151(5) 0.0147(4) 0.0015(4) -0.0005(3) -0.0004(3)
O12 0.0251(4) 0.0159(4) 0.0244(4) -0.0035(3) 0.0018(3) 0.0030(3)
C13 0.0178(4) 0.0115(4) 0.0186(5) -0.0024(4) 0.0000(3) 0.0019(4)
O13 0.0230(4) 0.0222(4) 0.0296(4) -0.0063(3) -0.0110(3) 0.0037(3)
Fe2 0.01378(6) 0.00932(7) 0.01057(7) 0.00034(5) 0.00190(4) 0.00013(5)
C21 0.0169(4) 0.0128(4) 0.0178(5) -0.0004(4) 0.0004(3) -0.0024(3)
O21 0.0304(4) 0.0238(4) 0.0171(4) 0.0058(3) -0.0027(3) -0.0057(3)
C22 0.0217(4) 0.0117(4) 0.0150(4) -0.0014(4) 0.0038(3) -0.0007(4)
O22 0.0221(3) 0.0221(4) 0.0280(4) -0.0056(3) 0.0021(3) -0.0066(3)
C23 0.0199(4) 0.0141(5) 0.0132(4) 0.0018(4) 0.0023(3) 0.0024(4)
O23 0.0184(3) 0.0280(4) 0.0241(4) 0.0026(3) 0.0005(3) -0.0023(3)
C24 0.0205(4) 0.0158(5) 0.0132(5) 0.0016(4) 0.0025(3) 0.0005(4)
O24 0.0327(4) 0.0157(4) 0.0247(4) -0.0011(3) 0.0043(3) 0.0066(3)
B1 0.0382(7) 0.0141(5) 0.0169(6) 0.0023(4) 0.0108(5) 0.0022(5)
B2 0.0529(9) 0.0205(6) 0.0124(6) 0.0022(5) 0.0057(5) 0.0089(6)
B3 0.0349(6) 0.0176(6) 0.0129(5) -0.0002(4) -0.0027(4) 0.0073(5)
B4 0.0201(4) 0.0114(5) 0.0122(5) -0.0009(4) 0.0019(4) 0.0019(4)
B5 0.0396(7) 0.0196(6) 0.0212(6) -0.0002(5) 0.0159(5) 0.0009(6)
C6 0.0453(7) 0.0208(6) 0.0145(5) -0.0026(4) 0.0072(5) 0.0069(5)
B7 0.0376(7) 0.0203(6) 0.0147(6) -0.0030(5) -0.0056(5) 0.0071(5)
B8 0.0196(5) 0.0160(5) 0.0150(5) -0.0016(4) -0.0041(4) 0.0015(4)
B10 0.0210(5) 0.0155(5) 0.0193(6) -0.0022(4) 0.0083(4) -0.0025(4)

loop_
_geom_bond_atom_site_label_1
_geom_bond_atom_site_label_2
_geom_bond_distance
_geom_bond_site_symmetry_2
_geom_bond_publ_flag
Fe1 C12 1.7742(10) . ?
Fe1 C13 1.7916(10) . ?
Fe1 C11 1.8015(11) . ?
Fe1 B4 2.0213(11) . ?
Fe1 B8 2.2387(11) . ?
Fe1 B10 2.2573(12) . ?
Fe1 Fe2 2.6885(2) . ?
C11 O11 1.1380(13) . ?
C12 O12 1.1434(13) . ?
C13 O13 1.1406(12) . ?
Fe2 C21 1.8192(11) . ?
Fe2 C24 1.8226(10) . ?
Fe2 C22 1.8313(10) . ?
Fe2 C23 1.8420(10) . ?
Fe2 B4 2.2923(11) . ?
Fe2 H4 1.592(13) . ?
C21 O21 1.1289(13) . ?
C22 O22 1.1328(12) . ?
C23 O23 1.1262(12) . ?
C24 O24 1.1313(13) . ?
B1 B2 1.736(2) . ?
B1 B4 1.7609(17) . ?
B1 B10 1.7918(19) . ?
B1 B3 1.808(2) . ?
B1 B5 1.8146(18) . ?
B1 H1 1.132(14) . ?
B2 C6 1.6559(19) . ?
B2 B3 1.7390(19) . ?
B2 B7 1.784(2) . ?
B2 B5 1.786(2) . ?
B2 H2 1.045(17) . ?
B3 B4 1.7615(17) . ?
B3 B8 1.7852(18) . ?
B3 B7 1.8126(18) . ?
B3 H3 1.083(14) . ?
B4 B10 1.7674(16) . ?
B4 B8 1.7732(16) . ?
B4 H4 1.245(13) . ?
B5 C6 1.724(2) . ?
B5 B10 1.8804(18) . ?
B5 H5 1.102(15) . ?
B5 H1M 1.288(15) . ?
C6 B7 1.734(2) . ?
C6 H61 0.952(15) . ?
C6 H62 0.956(15) . ?
B7 B8 1.8767(18) . ?
B7 H7 1.109(15) . ?
B7 H2M 1.308(15) . ?
B8 H2M 1.252(14) . ?
B8 H8 1.095(13) . ?
B10 H1M 1.235(15) . ?
B10 H10 1.113(14) . ?
